data_4085896
loop_
_publ_author_name
'Brendel, Matthias'
'Engelke, Ren\'e'
'Desai, Vidya G.'
'Rominger, Frank'
'Hofmann, Peter'

_publ_section_title
;
 Synthesis and Reactivity of Platinum(II)cis-Dialkyl,cis-Alkyl Chloro,
 andcis-Alkyl Hydrido Bis-N-heterocyclic Carbene Chelate Complexes
;
_journal_issue 12
_journal_name_full Organometallics
_journal_page_first 2870
_journal_paper_doi 10.1021/acs.organomet.5b00204
_journal_volume 34
_journal_year 2015
_chemical_formula_sum 'C11 H18 N4 Pt'
_chemical_formula_weight 401.38
_chemical_name_common '2b in manuscript'
_chemical_name_systematic
;
 ?
;
_space_group_IT_number 14
_symmetry_cell_setting monoclinic
_symmetry_space_group_name_Hall '-P 2yn'
_symmetry_space_group_name_H-M 'P 1 21/n 1'
_atom_sites_solution_hydrogens geom
_atom_sites_solution_primary direct
_atom_sites_solution_secondary difmap
_audit_creation_method SHELXL-97
_cell_angle_alpha 90.00
_cell_angle_beta 99.7800(10)
_cell_angle_gamma 90.00
_cell_formula_units_Z 4
_cell_length_a 7.7329(3)
_cell_length_b 19.5535(7)
_cell_length_c 8.6729(3)
_cell_measurement_temperature 200(2)
_cell_volume 1292.33(8)
_computing_cell_refinement 'Bruker SMART'
_computing_data_collection 'Bruker SMART'
_computing_data_reduction 'Bruker SHELXTL'
_computing_molecular_graphics 'Bruker SHELXTL'
_computing_publication_material 'Bruker SHELXTL'
_computing_structure_refinement 'SHELXL-97 (Sheldrick, 1997)'
_computing_structure_solution 'SHELXS-97 (Sheldrick, 1990)'
_diffrn_ambient_temperature 200(2)
_diffrn_measured_fraction_theta_full 0.999
_diffrn_measured_fraction_theta_max 0.999
_diffrn_measurement_device_type 'CCD area detector'
_diffrn_measurement_method 'phi and omega scans'
_diffrn_radiation_monochromator graphite
_diffrn_radiation_source 'fine-focus sealed tube'
_diffrn_radiation_type MoK\a
_diffrn_radiation_wavelength 0.71073
_diffrn_reflns_av_R_equivalents 0.0633
_diffrn_reflns_av_sigmaI/netI 0.0458
_diffrn_reflns_limit_h_max 10
_diffrn_reflns_limit_h_min -10
_diffrn_reflns_limit_k_max 25
_diffrn_reflns_limit_k_min -25
_diffrn_reflns_limit_l_max 11
_diffrn_reflns_limit_l_min -11
_diffrn_reflns_number 13305
_diffrn_reflns_theta_full 27.52
_diffrn_reflns_theta_max 27.52
_diffrn_reflns_theta_min 2.08
_exptl_absorpt_coefficient_mu 10.838
_exptl_absorpt_correction_T_max 0.4776
_exptl_absorpt_correction_T_min 0.1394
_exptl_absorpt_correction_type multi-scan
_exptl_absorpt_process_details
;
Sheldrick, G. M. (2008). <i>SADABS</i>. University of G\"ottingen,             Germany.
;
_exptl_crystal_colour colorless
_exptl_crystal_density_diffrn 2.063
_exptl_crystal_density_method 'not measured'
_exptl_crystal_description polyhedron
_exptl_crystal_F_000 760
_exptl_crystal_size_max 0.30
_exptl_crystal_size_mid 0.10
_exptl_crystal_size_min 0.08
_refine_diff_density_max 1.573
_refine_diff_density_min -1.385
_refine_diff_density_rms 0.146
_refine_ls_extinction_method none
_refine_ls_goodness_of_fit_ref 1.068
_refine_ls_hydrogen_treatment mixed
_refine_ls_matrix_type full
_refine_ls_number_parameters 149
_refine_ls_number_reflns 2974
_refine_ls_number_restraints 0
_refine_ls_restrained_S_all 1.068
_refine_ls_R_factor_all 0.0305
_refine_ls_R_factor_gt 0.0248
_refine_ls_shift/su_max 0.000
_refine_ls_shift/su_mean 0.000
_refine_ls_structure_factor_coef Fsqd
_refine_ls_weighting_details 'calc w=1/[\s^2^(Fo^2^)+(0.0172P)^2^+0.9769P] where P=(Fo^2^+2Fc^2^)/3'
_refine_ls_weighting_scheme calc
_refine_ls_wR_factor_gt 0.0621
_refine_ls_wR_factor_ref 0.0648
_reflns_number_gt 2575
_reflns_number_total 2974
_reflns_threshold_expression >2sigma(I)
_cod_data_source_file om5b00204_si_002.cif
_cod_data_source_block re4
_cod_depositor_comments
;
The following automatic conversions were performed:

'_symmetry_cell_setting' value 'Monoclinic' changed to 'monoclinic'
according to
/usr/data/users/saulius/crontab/automatic-downloads/rss-feeds/ACS/lib/dictionaries/cif_core.dic
dictionary named 'cif_core.dic' version 2.4.2 from 2011-04-26.

Automatic conversion script
Id: cif_fix_values 3271 2015-04-21 07:52:19Z andrius 

 Adding full bibliography for 4085895--4085903.cif.
;
_cod_original_sg_symbol_H-M P2(1)/n
_cod_database_code 4085896

loop_
_symmetry_equiv_pos_as_xyz
'x, y, z'
'-x+1/2, y+1/2, -z+1/2'
'-x, -y, -z'
'x-1/2, -y-1/2, z-1/2'

loop_
_atom_site_label
_atom_site_type_symbol
_atom_site_fract_x
_atom_site_fract_y
_atom_site_fract_z
_atom_site_U_iso_or_equiv
_atom_site_adp_type
_atom_site_occupancy
_atom_site_symmetry_multiplicity
_atom_site_calc_flag
_atom_site_refinement_flags
Pt1 Pt 0.93994(2) 0.122898(7) 0.165043(17) 0.02455(7) Uani 1 1 d .
C1 C 1.0377(5) 0.1682(2) -0.0099(5) 0.0267(9) Uani 1 1 d .
N2 N 1.1098(5) 0.22998(18) -0.0279(4) 0.0316(8) Uani 1 1 d .
C2 C 1.1167(7) 0.2865(2) 0.0827(7) 0.0468(13) Uani 1 1 d .
H2A H 1.0657 0.2719 0.1734 0.070 Uiso 1 1 calc R
H2B H 1.0500 0.3253 0.0318 0.070 Uiso 1 1 calc R
H2C H 1.2391 0.3001 0.1172 0.070 Uiso 1 1 calc R
C3 C 1.1603(6) 0.2358(2) -0.1733(6) 0.0388(11) Uani 1 1 d .
H3 H 1.2151 0.2742 -0.2116 0.047 Uiso 1 1 calc R
C4 C 1.1176(6) 0.1771(2) -0.2494(6) 0.0359(10) Uani 1 1 d .
H4 H 1.1347 0.1658 -0.3523 0.043 Uiso 1 1 calc R
N5 N 1.0431(5) 0.13598(19) -0.1475(4) 0.0283(8) Uani 1 1 d .
C6 C 0.7509(6) 0.0883(2) -0.0077(5) 0.0285(9) Uani 1 1 d .
N7 N 0.5732(5) 0.08564(18) -0.0321(5) 0.0337(9) Uani 1 1 d .
C7 C 0.4654(7) 0.1111(3) 0.0783(7) 0.0437(12) Uani 1 1 d .
H7A H 0.5363 0.1133 0.1832 0.066 Uiso 1 1 calc R
H7B H 0.3661 0.0801 0.0796 0.066 Uiso 1 1 calc R
H7C H 0.4217 0.1568 0.0463 0.066 Uiso 1 1 calc R
C8 C 0.5070(7) 0.0628(3) -0.1810(7) 0.0459(13) Uani 1 1 d .
H8 H 0.3864 0.0566 -0.2233 0.055 Uiso 1 1 calc R
C9 C 0.6407(7) 0.0510(2) -0.2550(6) 0.0409(12) Uani 1 1 d .
H9 H 0.6353 0.0353 -0.3593 0.049 Uiso 1 1 calc R
N10 N 0.7901(5) 0.06658(16) -0.1479(4) 0.0299(8) Uani 1 1 d .
C10 C 0.9691(6) 0.0674(2) -0.1806(5) 0.0315(10) Uani 1 1 d .
H10A H 0.9689 0.0555 -0.2916 0.038 Uiso 1 1 calc R
H10B H 1.0414 0.0332 -0.1143 0.038 Uiso 1 1 calc R
C11 C 0.8468(6) 0.0734(2) 0.3534(5) 0.0327(10) Uani 1 1 d .
H11A H 0.9450 0.0511 0.4211 0.049 Uiso 1 1 calc R
H11B H 0.7589 0.0390 0.3118 0.049 Uiso 1 1 calc R
H11C H 0.7934 0.1073 0.4141 0.049 Uiso 1 1 calc R
C12 C 1.1499(7) 0.1557(3) 0.3330(6) 0.0467(13) Uani 1 1 d .
H12A H 1.2426 0.1742 0.2807 0.070 Uiso 1 1 calc R
H12B H 1.1961 0.1169 0.3991 0.070 Uiso 1 1 calc R
H12C H 1.1095 0.1913 0.3980 0.070 Uiso 1 1 calc R

loop_
_atom_site_aniso_label
_atom_site_aniso_U_11
_atom_site_aniso_U_22
_atom_site_aniso_U_33
_atom_site_aniso_U_23
_atom_site_aniso_U_13
_atom_site_aniso_U_12
Pt1 0.03190(11) 0.02588(10) 0.01737(10) -0.00040(6) 0.00845(7) 0.00530(6)
C1 0.031(2) 0.030(2) 0.020(2) -0.0006(16) 0.0088(17) 0.0032(16)
N2 0.036(2) 0.0328(18) 0.029(2) -0.0018(15) 0.0116(16) -0.0007(15)
C2 0.058(3) 0.038(3) 0.047(3) -0.013(2) 0.016(3) -0.015(2)
C3 0.043(3) 0.038(2) 0.039(3) 0.010(2) 0.019(2) -0.003(2)
C4 0.047(3) 0.040(2) 0.025(2) 0.008(2) 0.016(2) 0.005(2)
N5 0.036(2) 0.0289(17) 0.0222(19) 0.0023(14) 0.0104(16) 0.0048(14)
C6 0.036(2) 0.0220(19) 0.028(2) 0.0050(16) 0.0070(19) 0.0027(16)
N7 0.037(2) 0.0272(18) 0.038(2) -0.0003(16) 0.0097(18) -0.0039(15)
C7 0.037(3) 0.044(3) 0.054(4) 0.003(2) 0.017(2) 0.001(2)
C8 0.041(3) 0.042(3) 0.049(4) -0.001(2) -0.006(2) -0.005(2)
C9 0.058(3) 0.031(2) 0.031(3) -0.0058(19) -0.001(2) -0.007(2)
N10 0.040(2) 0.0227(16) 0.025(2) -0.0006(14) 0.0013(16) 0.0006(15)
C10 0.050(3) 0.026(2) 0.023(2) 0.0000(17) 0.017(2) 0.0061(18)
C11 0.053(3) 0.0241(19) 0.024(2) 0.0005(17) 0.014(2) 0.0052(18)
C12 0.053(3) 0.065(3) 0.022(3) -0.010(2) 0.006(2) -0.001(3)

loop_
_atom_type_symbol
_atom_type_description
_atom_type_scat_dispersion_real
_atom_type_scat_dispersion_imag
_atom_type_scat_source
C C 0.0033 0.0016 'International Tables Vol C Tables 4.2.6.8 and 6.1.1.4'
H H 0.0000 0.0000 'International Tables Vol C Tables 4.2.6.8 and 6.1.1.4'
N N 0.0061 0.0033 'International Tables Vol C Tables 4.2.6.8 and 6.1.1.4'
Pt Pt -1.7033 8.3905 'International Tables Vol C Tables 4.2.6.8 and 6.1.1.4'

loop_
_geom_angle_atom_site_label_1
_geom_angle_atom_site_label_2
_geom_angle_atom_site_label_3
_geom_angle
C1 Pt1 C6 84.56(17)
C1 Pt1 C12 92.5(2)
C6 Pt1 C12 175.41(19)
C1 Pt1 C11 177.71(17)
C6 Pt1 C11 96.92(18)
C12 Pt1 C11 85.9(2)
N2 C1 N5 103.8(4)
N2 C1 Pt1 134.1(3)
N5 C1 Pt1 122.1(3)
C1 N2 C3 111.3(4)
C1 N2 C2 124.8(4)
C3 N2 C2 123.5(4)
C4 C3 N2 107.2(4)
C3 C4 N5 106.1(4)
C1 N5 C4 111.6(4)
C1 N5 C10 121.8(4)
C4 N5 C10 126.5(4)
N7 C6 N10 102.8(4)
N7 C6 Pt1 135.5(3)
N10 C6 Pt1 121.4(3)
C6 N7 C8 111.3(4)
C6 N7 C7 124.2(4)
C8 N7 C7 124.2(4)
C9 C8 N7 108.3(5)
C8 C9 N10 105.5(5)
C6 N10 C9 112.2(4)
C6 N10 C10 121.9(4)
C9 N10 C10 125.6(4)
N10 C10 N5 108.9(3)

loop_
_geom_bond_atom_site_label_1
_geom_bond_atom_site_label_2
_geom_bond_distance
Pt1 C1 2.011(4)
Pt1 C6 2.024(4)
Pt1 C12 2.090(5)
Pt1 C11 2.127(4)
C1 N2 1.351(5)
C1 N5 1.357(5)
N2 C3 1.387(6)
N2 C2 1.458(6)
C3 C4 1.336(7)
C4 N5 1.390(6)
N5 C10 1.467(5)
C6 N7 1.356(6)
C6 N10 1.369(6)
N7 C8 1.381(6)
N7 C7 1.459(6)
C8 C9 1.326(8)
C9 N10 1.387(6)
N10 C10 1.460(6)
